data_7064262
loop_
_publ_author_name
'Gautam, Ram Nayan'
'Shukla, Alok'
'Jaiswal, Ankesh Kumar'
'Singh, Anupam'
'Vishwakarma, Ajay'
'Kumar, Rajesh'
'Prasad, L. B.'
'Butcher, R. J.'
'Bharty, M. K.'

_publ_section_title
;
 Metallo-hydrazones of pyridine--thiophene derivatives:
 structure--function insight and anticancer evaluation of Co(iii), Ni(ii),
 Cu(ii), and Zn(ii) complexes
;
_journal_issue 7
_journal_name_full 'New Journal of Chemistry'
_journal_page_first 3394
_journal_page_last 3406
_journal_paper_doi 10.1039/D5NJ02095F
_journal_volume 50
_journal_year 2026
_chemical_formula_moiety '2(C22 H16 Co N6 O2 S2), Cl4 Co, 2(H2 O)'
_chemical_formula_sum 'C44 H36 Cl4 Co3 N12 O6 S4'
_chemical_formula_weight 1275.68
_space_group_crystal_system monoclinic
_space_group_IT_number 15
_space_group_name_Hall '-C 2yc'
_space_group_name_H-M_alt 'C 1 2/c 1'
_atom_sites_solution_hydrogens mixed
_atom_sites_solution_primary dual
_atom_sites_solution_secondary difmap
_audit_creation_method SHELXL-2019/3
_audit_update_record
;
2024-08-15 deposited with the CCDC.	2026-01-20 downloaded from the CCDC.
;
_cell_angle_alpha 90
_cell_angle_beta 97.552(2)
_cell_angle_gamma 90
_cell_formula_units_Z 4
_cell_length_a 8.7079(2)
_cell_length_b 18.6932(4)
_cell_length_c 31.4238(5)
_cell_measurement_reflns_used 17059
_cell_measurement_temperature 296(2)
_cell_measurement_theta_max 71.6240
_cell_measurement_theta_min 2.8240
_cell_volume 5070.75(18)
_computing_cell_refinement 'CrysAlisPro 1.171.42.90a (Rigaku Oxford Diffr'
_computing_data_collection 'CrysAlisPro 1.171.42.90a (Rigaku Oxford Diffr'
_computing_data_reduction 'CrysAlisPro 1.171.42.90a (Rigaku Oxford Diffr'
_computing_molecular_graphics SHELXTL
_computing_publication_material SHELXTL
_computing_structure_refinement 'SHELXL-2019/2 (Sheldrick, 2019)'
_computing_structure_solution SHELXT
_diffrn_ambient_temperature 296(2)
_diffrn_detector_area_resol_mean 10.0000
_diffrn_measured_fraction_theta_full 1.000
_diffrn_measured_fraction_theta_max 0.993
_diffrn_measurement_device_type 'XtaLAB Synergy, Dualflex, HyPix3000'
_diffrn_radiation_type CuK\a
_diffrn_radiation_wavelength 1.54184
_diffrn_reflns_av_R_equivalents 0.0405
_diffrn_reflns_av_unetI/netI 0.0211
_diffrn_reflns_Laue_measured_fraction_full 1.000
_diffrn_reflns_Laue_measured_fraction_max 0.993
_diffrn_reflns_limit_h_max 10
_diffrn_reflns_limit_h_min -10
_diffrn_reflns_limit_k_max 22
_diffrn_reflns_limit_k_min -22
_diffrn_reflns_limit_l_max 31
_diffrn_reflns_limit_l_min -38
_diffrn_reflns_number 35746
_diffrn_reflns_point_group_measured_fraction_full 1.000
_diffrn_reflns_point_group_measured_fraction_max 0.993
_diffrn_reflns_theta_full 67.684
_diffrn_reflns_theta_max 72.368
_diffrn_reflns_theta_min 2.837
_diffrn_source 'micro-focus sealed X-ray tube'
_exptl_absorpt_coefficient_mu 11.590
_exptl_absorpt_correction_T_max 1.00000
_exptl_absorpt_correction_T_min 0.63215
_exptl_absorpt_correction_type multi-scan
_exptl_absorpt_process_details
;
The symmetry employed for this shelxl refinement is uniquely defined
by the following loop, which should always be used as a source of
symmetry information in preference to the above space-group names.
They are only intended as comments.
;
_exptl_crystal_colour 'dark brown-blue'
_exptl_crystal_density_diffrn 1.671
_exptl_crystal_description chunk
_exptl_crystal_F_000 2580
_exptl_crystal_size_max 0.15
_exptl_crystal_size_mid 0.11
_exptl_crystal_size_min 0.08
_refine_diff_density_max 0.841
_refine_diff_density_min -1.787
_refine_diff_density_rms 0.129
_refine_ls_extinction_method none
_refine_ls_goodness_of_fit_ref 1.521
_refine_ls_hydrogen_treatment mixed
_refine_ls_matrix_type full
_refine_ls_number_parameters 380
_refine_ls_number_reflns 4985
_refine_ls_number_restraints 183
_refine_ls_restrained_S_all 1.497
_refine_ls_R_factor_all 0.1072
_refine_ls_R_factor_gt 0.1041
_refine_ls_shift/su_max 0.004
_refine_ls_shift/su_mean 0.000
_refine_ls_structure_factor_coef Fsqd
_refine_ls_weighting_details 'w=1/[\s^2^(Fo^2^)+(0.2000P)^2^] where P=(Fo^2^+2Fc^2^)/3'
_refine_ls_weighting_scheme calc
_refine_ls_wR_factor_gt 0.3039
_refine_ls_wR_factor_ref 0.3138
_reflns_Friedel_coverage 0.000
_reflns_number_gt 4690
_reflns_number_total 4985
_reflns_threshold_expression 'I > 2\s(I)'
_cod_data_source_file d5nj02095f3.cif
_cod_data_source_block s11r1l4co
_cod_original_sg_symbol_H-M 'C 2/c'
_cod_database_code 7064262
_shelx_shelxl_version_number 2019/3
_shelx_space_group_comment
;
The symmetry employed for this shelxl refinement is uniquely defined
by the following loop, which should always be used as a source of
symmetry information in preference to the above space-group names.
They are only intended as comments.
;

loop_
_space_group_symop_operation_xyz
'x, y, z'
'-x, y, -z+1/2'
'x+1/2, y+1/2, z'
'-x+1/2, y+1/2, -z+1/2'
'-x, -y, -z'
'x, -y, z-1/2'
'-x+1/2, -y+1/2, -z'
'x+1/2, -y+1/2, z-1/2'

loop_
_atom_site_label
_atom_site_type_symbol
_atom_site_fract_x
_atom_site_fract_y
_atom_site_fract_z
_atom_site_U_iso_or_equiv
_atom_site_adp_type
_atom_site_occupancy
_atom_site_site_symmetry_order
_atom_site_calc_flag
_atom_site_refinement_flags_posn
_atom_site_refinement_flags_adp
_atom_site_refinement_flags_occupancy
_atom_site_disorder_assembly
_atom_site_disorder_group
Co1 Co 0.56557(12) 0.35989(6) 0.39070(3) 0.0438(3) Uani 1 1 d . . . . .
Co2 Co 0.500000 0.12323(13) 0.250000 0.0927(9) Uani 1 2 d S T P . .
Cl1 Cl 0.5149(6) 0.0605(2) 0.18944(9) 0.1182(13) Uani 1 1 d . . . . .
Cl2 Cl 0.7152(8) 0.1887(3) 0.26176(15) 0.153(2) Uani 1 1 d . . . . .
O1 O 0.6792(6) 0.3652(2) 0.44713(14) 0.0461(10) Uani 1 1 d . . . . .
O2 O 0.3758(5) 0.3420(2) 0.41418(15) 0.0460(9) Uani 1 1 d . . . . .
N1 N 0.4522(7) 0.3830(4) 0.33497(19) 0.0544(14) Uani 1 1 d . . . . .
N2 N 0.5595(8) 0.4576(3) 0.39792(19) 0.0546(13) Uani 1 1 d . . . . .
N3 N 0.6270(8) 0.4856(3) 0.4363(2) 0.0586(15) Uani 1 1 d . . . . .
N4 N 0.7577(7) 0.3495(4) 0.36606(17) 0.0527(13) Uani 1 1 d . . . . .
N5 N 0.5657(7) 0.2608(3) 0.38666(17) 0.0492(12) Uani 1 1 d . . . . .
N6 N 0.4457(7) 0.2248(3) 0.40064(19) 0.0487(12) Uani 1 1 d . . . . .
C1 C 0.4003(10) 0.3396(6) 0.3026(2) 0.0634(19) Uani 1 1 d . . . . .
H1A H 0.420029 0.290813 0.305052 0.076 Uiso 1 1 calc R U . . .
C2 C 0.3169(12) 0.3664(7) 0.2650(3) 0.080(3) Uani 1 1 d . . . . .
H2A H 0.280131 0.335119 0.243017 0.096 Uiso 1 1 calc R U . . .
C3 C 0.2888(13) 0.4377(7) 0.2602(3) 0.086(3) Uani 1 1 d . . . . .
H3A H 0.232254 0.455483 0.235300 0.103 Uiso 1 1 calc R U . . .
C4 C 0.3464(13) 0.4835(7) 0.2934(3) 0.083(3) Uani 1 1 d . . . . .
H4A H 0.330632 0.532564 0.290970 0.100 Uiso 1 1 calc R U . . .
C5 C 0.4268(11) 0.4548(5) 0.3299(3) 0.068(2) Uani 1 1 d . . . . .
C6 C 0.4865(11) 0.4962(5) 0.3677(3) 0.070(2) Uani 1 1 d . . . . .
H6A H 0.473325 0.545408 0.369898 0.084 Uiso 1 1 calc R U . . .
C7 C 0.6872(8) 0.4309(4) 0.4596(2) 0.0503(14) Uani 1 1 d . . . . .
C8 C 0.7629(9) 0.4478(4) 0.5025(2) 0.0513(14) Uani 1 1 d . . . . .
C9 C 0.7502(12) 0.5136(5) 0.5253(3) 0.068(2) Uani 1 1 d . . . . .
H9A H 0.693030 0.553653 0.515429 0.082 Uiso 1 1 calc R U . . .
C10 C 0.8435(14) 0.5053(5) 0.5663(3) 0.079(3) Uani 1 1 d . . . . .
H10A H 0.853031 0.541423 0.586793 0.095 Uiso 1 1 calc R U . . .
C11 C 0.9164(12) 0.4415(4) 0.5732(2) 0.0658(19) Uani 1 1 d . . . . .
H11A H 0.980228 0.429991 0.598359 0.079 Uiso 1 1 calc R U . . .
S1 S 0.8788(3) 0.38513(10) 0.53104(6) 0.0606(5) Uani 1 1 d . . . . .
C12 C 0.8537(10) 0.4000(6) 0.3558(3) 0.067(2) Uani 1 1 d . . . . .
H12A H 0.831416 0.447907 0.360147 0.080 Uiso 1 1 calc R U . . .
C13 C 0.9885(11) 0.3814(7) 0.3385(3) 0.081(3) Uani 1 1 d . . . . .
H13A H 1.054097 0.417134 0.330866 0.098 Uiso 1 1 calc R U . . .
C14 C 1.0238(11) 0.3125(7) 0.3327(4) 0.081(3) Uani 1 1 d . . . . .
H14A H 1.112938 0.300644 0.320928 0.097 Uiso 1 1 calc R U . . .
C15 C 0.9281(10) 0.2596(6) 0.3443(3) 0.072(2) Uani 1 1 d . . . . .
H15A H 0.952617 0.211553 0.341481 0.087 Uiso 1 1 calc R U . . .
C16 C 0.7939(10) 0.2800(5) 0.3603(2) 0.0601(17) Uani 1 1 d . . . . .
C17 C 0.6811(9) 0.2294(4) 0.3725(2) 0.0563(16) Uani 1 1 d . . . . .
H17A H 0.690730 0.180065 0.370390 0.068 Uiso 1 1 calc R U . . .
C18 C 0.3531(8) 0.2732(3) 0.41525(19) 0.0454(12) Uani 1 1 d . . . . .
C19 C 0.2166(12) 0.2456(6) 0.4335(4) 0.0520(11) Uani 0.662(7) 1 d D U P A 1
C20 C 0.1726(14) 0.1741(6) 0.4364(5) 0.0560(12) Uani 0.662(7) 1 d D U P A 1
H20A H 0.231382 0.136178 0.428275 0.067 Uiso 0.662(7) 1 calc R U P A 1
C21 C 0.0311(13) 0.1646(5) 0.4529(4) 0.0572(12) Uani 0.662(7) 1 d D U P A 1
H21A H -0.019445 0.121126 0.454973 0.069 Uiso 0.662(7) 1 calc R U P A 1
C22 C -0.0200(13) 0.2294(5) 0.4653(4) 0.0573(12) Uani 0.662(7) 1 d D U P A 1
H22A H -0.108695 0.234294 0.478594 0.069 Uiso 0.662(7) 1 calc R U P A 1
S2 S 0.0926(4) 0.30228(14) 0.45439(10) 0.0572(7) Uani 0.662(7) 1 d D U P A 1
C19A C 0.2250(18) 0.2463(7) 0.4318(7) 0.0534(13) Uani 0.338(7) 1 d D U P A 2
C20A C 0.1182(18) 0.2849(6) 0.4522(7) 0.0554(13) Uani 0.338(7) 1 d D U P A 2
H20B H 0.125929 0.333899 0.457126 0.066 Uiso 0.338(7) 1 calc R U P A 2
C21A C -0.0023(17) 0.2426(6) 0.4646(7) 0.0567(13) Uani 0.338(7) 1 d D U P A 2
H21B H -0.090722 0.259761 0.474884 0.068 Uiso 0.338(7) 1 calc R U P A 2
C22A C 0.0325(17) 0.1722(6) 0.4592(6) 0.0564(13) Uani 0.338(7) 1 d D U P A 2
H22B H -0.023215 0.135236 0.469712 0.068 Uiso 0.338(7) 1 calc R U P A 2
S2A S 0.1888(7) 0.1566(3) 0.4311(2) 0.0548(11) Uani 0.338(7) 1 d D U P A 2
O1W O 0.859(3) 0.1177(12) 0.1838(7) 0.216(10) Uiso 1 1 d D . . . .
H1W1 H 0.922(10) 0.099(5) 0.202(3) 0.324 Uiso 1 1 d D U . . .
H1W2 H 0.824(11) 0.152(4) 0.196(3) 0.324 Uiso 1 1 d D U . . .

loop_
_atom_site_aniso_label
_atom_site_aniso_U_11
_atom_site_aniso_U_22
_atom_site_aniso_U_33
_atom_site_aniso_U_23
_atom_site_aniso_U_13
_atom_site_aniso_U_12
Co1 0.0530(6) 0.0420(5) 0.0348(5) 0.0040(3) 0.0001(4) -0.0034(4)
Co2 0.155(3) 0.0581(10) 0.0569(11) 0.000 -0.0183(14) 0.000
Cl1 0.191(4) 0.100(2) 0.0610(13) -0.0178(13) 0.0088(17) -0.033(2)
Cl2 0.211(5) 0.118(3) 0.119(3) -0.025(2) -0.023(3) -0.053(3)
O1 0.064(3) 0.036(2) 0.037(2) 0.0020(15) -0.0020(18) -0.0013(17)
O2 0.056(2) 0.0369(19) 0.045(2) 0.0007(16) 0.0097(18) -0.0020(17)
N1 0.055(3) 0.067(4) 0.039(3) 0.007(2) -0.001(2) -0.004(3)
N2 0.068(3) 0.046(3) 0.046(3) 0.009(2) -0.006(2) -0.005(2)
N3 0.080(4) 0.037(2) 0.054(3) 0.007(2) -0.009(3) -0.002(2)
N4 0.051(3) 0.072(4) 0.033(2) 0.006(2) -0.001(2) -0.005(2)
N5 0.055(3) 0.050(3) 0.042(2) -0.001(2) 0.001(2) 0.000(2)
N6 0.058(3) 0.038(2) 0.051(3) -0.001(2) 0.008(2) -0.002(2)
C1 0.063(4) 0.083(5) 0.043(4) -0.002(3) 0.005(3) -0.010(4)
C2 0.066(5) 0.128(9) 0.043(4) -0.001(4) -0.005(3) -0.008(5)
C3 0.080(6) 0.124(9) 0.047(4) 0.018(5) -0.010(4) 0.005(6)
C4 0.093(6) 0.089(6) 0.061(5) 0.021(5) -0.015(5) 0.007(5)
C5 0.077(5) 0.075(5) 0.050(4) 0.016(4) -0.008(3) 0.002(4)
C6 0.089(5) 0.052(4) 0.063(4) 0.020(3) -0.012(4) -0.002(4)
C7 0.061(4) 0.044(3) 0.043(3) 0.002(2) -0.001(3) -0.004(3)
C8 0.065(4) 0.041(3) 0.045(3) 0.002(2) -0.002(3) -0.003(3)
C9 0.096(6) 0.052(4) 0.051(4) -0.010(3) -0.010(4) -0.007(4)
C10 0.128(8) 0.050(4) 0.053(4) -0.015(3) -0.010(4) -0.001(4)
C11 0.089(5) 0.061(4) 0.044(3) -0.005(3) -0.005(3) -0.009(4)
S1 0.0777(12) 0.0552(9) 0.0461(9) -0.0040(6) -0.0022(8) 0.0062(8)
C12 0.065(4) 0.085(5) 0.048(4) 0.012(3) -0.005(3) -0.022(4)
C13 0.053(4) 0.121(9) 0.068(5) 0.019(5) 0.001(4) -0.022(5)
C14 0.053(4) 0.114(8) 0.075(5) 0.009(5) 0.013(4) 0.004(5)
C15 0.058(4) 0.087(6) 0.072(5) 0.003(4) 0.011(4) 0.004(4)
C16 0.060(4) 0.076(5) 0.041(3) -0.003(3) -0.001(3) -0.003(3)
C17 0.060(4) 0.060(4) 0.048(3) -0.003(3) 0.005(3) 0.007(3)
C18 0.056(3) 0.038(3) 0.040(3) -0.001(2) 0.001(2) 0.000(2)
C19 0.059(2) 0.043(2) 0.056(2) -0.003(2) 0.012(2) -0.0027(19)
C20 0.063(2) 0.045(2) 0.062(2) -0.003(2) 0.014(2) -0.005(2)
C21 0.064(2) 0.046(2) 0.063(2) -0.001(2) 0.014(2) -0.005(2)
C22 0.065(2) 0.048(2) 0.061(2) -0.003(2) 0.017(2) -0.004(2)
S2 0.0657(14) 0.0477(13) 0.0606(13) -0.0062(10) 0.0174(11) -0.0001(10)
C19A 0.061(2) 0.043(2) 0.058(2) -0.004(2) 0.013(2) -0.003(2)
C20A 0.064(2) 0.045(2) 0.059(2) -0.004(2) 0.015(2) -0.002(2)
C21A 0.064(2) 0.046(2) 0.061(3) -0.004(2) 0.016(2) -0.004(2)
C22A 0.064(2) 0.046(2) 0.062(3) -0.002(2) 0.015(2) -0.005(2)
S2A 0.0614(19) 0.0425(19) 0.063(2) -0.0025(17) 0.0156(16) -0.0054(16)

loop_
_atom_type_symbol
_atom_type_description
_atom_type_scat_dispersion_real
_atom_type_scat_dispersion_imag
_atom_type_scat_source
C C 0.0181 0.0091 'International Tables Vol C Tables 4.2.6.8 and 6.1.1.4'
H H 0.0000 0.0000 'International Tables Vol C Tables 4.2.6.8 and 6.1.1.4'
N N 0.0311 0.0180 'International Tables Vol C Tables 4.2.6.8 and 6.1.1.4'
O O 0.0492 0.0322 'International Tables Vol C Tables 4.2.6.8 and 6.1.1.4'
S S 0.3331 0.5567 'International Tables Vol C Tables 4.2.6.8 and 6.1.1.4'
Cl Cl 0.3639 0.7018 'International Tables Vol C Tables 4.2.6.8 and 6.1.1.4'
Co Co -2.3653 3.6143 'International Tables Vol C Tables 4.2.6.8 and 6.1.1.4'

loop_
_geom_angle_atom_site_label_1
_geom_angle_atom_site_label_2
_geom_angle_atom_site_label_3
_geom_angle
_geom_angle_site_symmetry_1
_geom_angle_site_symmetry_3
_geom_angle_publ_flag
N2 Co1 N5 176.3(3) . . ?
N2 Co1 O1 81.6(2) . . ?
N5 Co1 O1 96.3(2) . . ?
N2 Co1 O2 94.9(3) . . ?
N5 Co1 O2 82.0(2) . . ?
O1 Co1 O2 91.1(2) . . ?
N2 Co1 N1 82.6(3) . . ?
N5 Co1 N1 99.5(3) . . ?
O1 Co1 N1 164.2(3) . . ?
O2 Co1 N1 91.4(2) . . ?
N2 Co1 N4 100.9(3) . . ?
N5 Co1 N4 82.2(3) . . ?
O1 Co1 N4 90.4(2) . . ?
O2 Co1 N4 164.3(3) . . ?
N1 Co1 N4 91.5(3) . . ?
Cl2 Co2 Cl2 113.3(3) . 2_655 ?
Cl2 Co2 Cl1 106.59(19) . . ?
Cl2 Co2 Cl1 106.65(18) 2_655 . ?
Cl2 Co2 Cl1 106.65(18) . 2_655 ?
Cl2 Co2 Cl1 106.59(19) 2_655 2_655 ?
Cl1 Co2 Cl1 117.3(2) . 2_655 ?
C7 O1 Co1 109.4(4) . . ?
C18 O2 Co1 108.8(4) . . ?
C1 N1 C5 118.4(7) . . ?
C1 N1 Co1 129.4(6) . . ?
C5 N1 Co1 112.3(5) . . ?
C6 N2 N3 123.0(7) . . ?
C6 N2 Co1 118.9(6) . . ?
N3 N2 Co1 118.0(4) . . ?
C7 N3 N2 106.6(6) . . ?
C12 N4 C16 119.0(8) . . ?
C12 N4 Co1 128.9(7) . . ?
C16 N4 Co1 112.1(5) . . ?
C17 N5 N6 123.4(7) . . ?
C17 N5 Co1 118.9(5) . . ?
N6 N5 Co1 117.6(4) . . ?
C18 N6 N5 107.4(5) . . ?
N1 C1 C2 121.0(10) . . ?
N1 C1 H1A 119.5 . . ?
C2 C1 H1A 119.5 . . ?
C3 C2 C1 120.8(10) . . ?
C3 C2 H2A 119.6 . . ?
C1 C2 H2A 119.6 . . ?
C2 C3 C4 118.5(8) . . ?
C2 C3 H3A 120.7 . . ?
C4 C3 H3A 120.7 . . ?
C5 C4 C3 118.7(11) . . ?
C5 C4 H4A 120.6 . . ?
C3 C4 H4A 120.6 . . ?
N1 C5 C4 122.6(9) . . ?
N1 C5 C6 113.1(7) . . ?
C4 C5 C6 124.2(9) . . ?
N2 C6 C5 113.0(8) . . ?
N2 C6 H6A 123.5 . . ?
C5 C6 H6A 123.5 . . ?
O1 C7 N3 124.4(6) . . ?
O1 C7 C8 119.2(6) . . ?
N3 C7 C8 116.4(6) . . ?
C9 C8 C7 126.3(7) . . ?
C9 C8 S1 113.7(6) . . ?
C7 C8 S1 119.9(5) . . ?
C8 C9 C10 106.5(7) . . ?
C8 C9 H9A 126.8 . . ?
C10 C9 H9A 126.8 . . ?
C11 C10 C9 115.8(7) . . ?
C11 C10 H10A 122.1 . . ?
C9 C10 H10A 122.1 . . ?
C10 C11 S1 112.6(6) . . ?
C10 C11 H11A 123.7 . . ?
S1 C11 H11A 123.7 . . ?
C11 S1 C8 91.4(4) . . ?
N4 C12 C13 120.3(10) . . ?
N4 C12 H12A 119.9 . . ?
C13 C12 H12A 119.9 . . ?
C14 C13 C12 120.6(10) . . ?
C14 C13 H13A 119.7 . . ?
C12 C13 H13A 119.7 . . ?
C13 C14 C15 119.9(9) . . ?
C13 C14 H14A 120.1 . . ?
C15 C14 H14A 120.1 . . ?
C14 C15 C16 117.9(10) . . ?
C14 C15 H15A 121.0 . . ?
C16 C15 H15A 121.0 . . ?
N4 C16 C15 122.3(8) . . ?
N4 C16 C17 114.4(7) . . ?
C15 C16 C17 123.4(9) . . ?
N5 C17 C16 112.3(7) . . ?
N5 C17 H17A 123.9 . . ?
C16 C17 H17A 123.9 . . ?
O2 C18 N6 124.1(6) . . ?
O2 C18 C19A 120.0(8) . . ?
N6 C18 C19A 115.9(8) . . ?
O2 C18 C19 119.1(7) . . ?
N6 C18 C19 116.8(7) . . ?
C20 C19 C18 127.0(9) . . ?
C20 C19 S2 112.1(6) . . ?
C18 C19 S2 121.0(7) . . ?
C19 C20 C21 114.0(9) . . ?
C19 C20 H20A 123.0 . . ?
C21 C20 H20A 123.0 . . ?
C22 C21 C20 109.0(10) . . ?
C22 C21 H21A 125.5 . . ?
C20 C21 H21A 125.5 . . ?
C21 C22 S2 115.2(9) . . ?
C21 C22 H22A 122.4 . . ?
S2 C22 H22A 122.4 . . ?
C19 S2 C22 89.5(5) . . ?
C18 C19A C20A 127.0(12) . . ?
C18 C19A S2A 120.6(10) . . ?
C20A C19A S2A 112.3(7) . . ?
C19A C20A C21A 113.8(10) . . ?
C19A C20A H20B 123.1 . . ?
C21A C20A H20B 123.1 . . ?
C22A C21A C20A 108.7(11) . . ?
C22A C21A H21B 125.7 . . ?
C20A C21A H21B 125.7 . . ?
C21A C22A S2A 115.2(10) . . ?
C21A C22A H22B 122.4 . . ?
S2A C22A H22B 122.4 . . ?
C19A S2A C22A 89.1(5) . . ?
H1W1 O1W H1W2 104(3) . . ?

loop_
_geom_bond_atom_site_label_1
_geom_bond_atom_site_label_2
_geom_bond_distance
_geom_bond_site_symmetry_2
_geom_bond_publ_flag
Co1 N2 1.842(6) . ?
Co1 N5 1.856(6) . ?
Co1 O1 1.916(4) . ?
Co1 O2 1.925(5) . ?
Co1 N1 1.943(6) . ?
Co1 N4 1.943(6) . ?
Co2 Cl2 2.229(5) . ?
Co2 Cl2 2.229(5) 2_655 ?
Co2 Cl1 2.254(3) . ?
Co2 Cl1 2.254(3) 2_655 ?
O1 C7 1.290(8) . ?
O2 C18 1.303(8) . ?
N1 C1 1.333(11) . ?
N1 C5 1.365(12) . ?
N2 C6 1.291(10) . ?
N2 N3 1.373(9) . ?
N3 C7 1.326(9) . ?
N4 C12 1.329(11) . ?
N4 C16 1.355(12) . ?
N5 C17 1.292(10) . ?
N5 N6 1.363(8) . ?
N6 C18 1.333(9) . ?
C1 C2 1.394(12) . ?
C1 H1A 0.9300 . ?
C2 C3 1.360(17) . ?
C2 H2A 0.9300 . ?
C3 C4 1.391(17) . ?
C3 H3A 0.9300 . ?
C4 C5 1.371(11) . ?
C4 H4A 0.9300 . ?
C5 C6 1.456(13) . ?
C6 H6A 0.9300 . ?
C7 C8 1.455(9) . ?
C8 C9 1.434(10) . ?
C8 S1 1.720(7) . ?
C9 C10 1.439(12) . ?
C9 H9A 0.9300 . ?
C10 C11 1.355(13) . ?
C10 H10A 0.9300 . ?
C11 S1 1.690(8) . ?
C11 H11A 0.9300 . ?
C12 C13 1.401(16) . ?
C12 H12A 0.9300 . ?
C13 C14 1.341(18) . ?
C13 H13A 0.9300 . ?
C14 C15 1.373(15) . ?
C14 H14A 0.9300 . ?
C15 C16 1.385(13) . ?
C15 H15A 0.9300 . ?
C16 C17 1.450(12) . ?
C17 H17A 0.9300 . ?
C18 C19A 1.384(12) . ?
C18 C19 1.478(10) . ?
C19 C20 1.398(14) . ?
C19 S2 1.705(11) . ?
C20 C21 1.409(15) . ?
C20 H20A 0.9300 . ?
C21 C22 1.366(11) . ?
C21 H21A 0.9300 . ?
C22 S2 1.738(10) . ?
C22 H22A 0.9300 . ?
C19A C20A 1.398(15) . ?
C19A S2A 1.706(12) . ?
C20A C21A 1.409(15) . ?
C20A H20B 0.9300 . ?
C21A C22A 1.367(11) . ?
C21A H21B 0.9300 . ?
C22A S2A 1.741(11) . ?
C22A H22B 0.9300 . ?
O1W H1W1 0.82(2) . ?
O1W H1W2 0.82(2) . ?

loop_
_geom_hbond_atom_site_label_D
_geom_hbond_atom_site_label_H
_geom_hbond_atom_site_label_A
_geom_hbond_distance_DH
_geom_hbond_distance_HA
_geom_hbond_distance_DA
_geom_hbond_angle_DHA
_geom_hbond_site_symmetry_A
_geom_hbond_publ_flag
C1 H1A Cl2 0.93 2.96 3.538(11) 121.4 2_655 yes
C2 H2A Cl2 0.93 2.74 3.428(14) 131.5 2_655 yes
C11 H11A Cl1 0.93 2.84 3.641(8) 144.5 8_556 yes
C13 H13A Cl1 0.93 2.80 3.459(13) 128.7 4_655 yes
C15 H15A O1W 0.93 2.60 3.42(3) 147.5 2_755 yes
C21A^b H21B^b S1 0.93 2.97 3.618(14) 128.4 1_455 yes
O1W H1W2 Cl2 0.82(2) 2.48(7) 3.18(2) 144(10) . yes

loop_
_geom_torsion_atom_site_label_1
_geom_torsion_atom_site_label_2
_geom_torsion_atom_site_label_3
_geom_torsion_atom_site_label_4
_geom_torsion
_geom_torsion_site_symmetry_1
_geom_torsion_site_symmetry_2
_geom_torsion_site_symmetry_3
_geom_torsion_site_symmetry_4
_geom_torsion_publ_flag
O1 Co1 N2 C6 -178.6(8) . . . . ?
O2 Co1 N2 C6 -88.2(7) . . . . ?
N1 Co1 N2 C6 2.5(7) . . . . ?
N4 Co1 N2 C6 92.6(7) . . . . ?
O1 Co1 N2 N3 -1.7(6) . . . . ?
O2 Co1 N2 N3 88.7(6) . . . . ?
N1 Co1 N2 N3 179.5(6) . . . . ?
N4 Co1 N2 N3 -90.5(6) . . . . ?
C6 N2 N3 C7 178.5(8) . . . . ?
Co1 N2 N3 C7 1.6(9) . . . . ?
O1 Co1 N5 C17 -87.3(5) . . . . ?
O2 Co1 N5 C17 -177.5(5) . . . . ?
N1 Co1 N5 C17 92.5(6) . . . . ?
N4 Co1 N5 C17 2.3(5) . . . . ?
O1 Co1 N5 N6 90.0(5) . . . . ?
O2 Co1 N5 N6 -0.2(4) . . . . ?
N1 Co1 N5 N6 -90.2(5) . . . . ?
N4 Co1 N5 N6 179.6(5) . . . . ?
C17 N5 N6 C18 176.3(6) . . . . ?
Co1 N5 N6 C18 -0.9(7) . . . . ?
C5 N1 C1 C2 -2.5(13) . . . . ?
Co1 N1 C1 C2 178.4(7) . . . . ?
N1 C1 C2 C3 1.2(15) . . . . ?
C1 C2 C3 C4 0.6(16) . . . . ?
C2 C3 C4 C5 -1.1(17) . . . . ?
C1 N1 C5 C4 2.1(14) . . . . ?
Co1 N1 C5 C4 -178.7(8) . . . . ?
C1 N1 C5 C6 179.0(8) . . . . ?
Co1 N1 C5 C6 -1.7(10) . . . . ?
C3 C4 C5 N1 -0.3(17) . . . . ?
C3 C4 C5 C6 -176.9(10) . . . . ?
N3 N2 C6 C5 179.2(8) . . . . ?
Co1 N2 C6 C5 -4.0(12) . . . . ?
N1 C5 C6 N2 3.6(13) . . . . ?
C4 C5 C6 N2 -179.5(10) . . . . ?
Co1 O1 C7 N3 -0.7(9) . . . . ?
Co1 O1 C7 C8 177.4(5) . . . . ?
N2 N3 C7 O1 -0.5(11) . . . . ?
N2 N3 C7 C8 -178.7(6) . . . . ?
O1 C7 C8 C9 -163.8(8) . . . . ?
N3 C7 C8 C9 14.5(12) . . . . ?
O1 C7 C8 S1 15.3(10) . . . . ?
N3 C7 C8 S1 -166.4(6) . . . . ?
C7 C8 C9 C10 179.4(8) . . . . ?
S1 C8 C9 C10 0.3(10) . . . . ?
C8 C9 C10 C11 0.1(13) . . . . ?
C9 C10 C11 S1 -0.4(13) . . . . ?
C10 C11 S1 C8 0.5(9) . . . . ?
C9 C8 S1 C11 -0.4(7) . . . . ?
C7 C8 S1 C11 -179.6(7) . . . . ?
C16 N4 C12 C13 1.4(11) . . . . ?
Co1 N4 C12 C13 179.5(6) . . . . ?
N4 C12 C13 C14 -1.2(14) . . . . ?
C12 C13 C14 C15 -0.7(15) . . . . ?
C13 C14 C15 C16 2.2(15) . . . . ?
C12 N4 C16 C15 0.3(11) . . . . ?
Co1 N4 C16 C15 -178.1(6) . . . . ?
C12 N4 C16 C17 -179.9(6) . . . . ?
Co1 N4 C16 C17 1.6(7) . . . . ?
C14 C15 C16 N4 -2.1(13) . . . . ?
C14 C15 C16 C17 178.2(8) . . . . ?
N6 N5 C17 C16 -179.1(6) . . . . ?
Co1 N5 C17 C16 -2.0(8) . . . . ?
N4 C16 C17 N5 0.1(9) . . . . ?
C15 C16 C17 N5 179.9(7) . . . . ?
Co1 O2 C18 N6 -2.3(8) . . . . ?
Co1 O2 C18 C19A 178.6(12) . . . . ?
Co1 O2 C18 C19 177.9(7) . . . . ?
N5 N6 C18 O2 2.2(9) . . . . ?
N5 N6 C18 C19A -178.8(12) . . . . ?
N5 N6 C18 C19 -178.1(8) . . . . ?
O2 C18 C19 C20 178.6(12) . . . . ?
N6 C18 C19 C20 -1.1(18) . . . . ?
O2 C18 C19 S2 -1.9(14) . . . . ?
N6 C18 C19 S2 178.3(7) . . . . ?
C18 C19 C20 C21 -176.1(12) . . . . ?
S2 C19 C20 C21 4.4(17) . . . . ?
C19 C20 C21 C22 -5.2(18) . . . . ?
C20 C21 C22 S2 3.9(16) . . . . ?
C20 C19 S2 C22 -1.8(12) . . . . ?
C18 C19 S2 C22 178.7(11) . . . . ?
C21 C22 S2 C19 -1.3(12) . . . . ?
O2 C18 C19A C20A -7(3) . . . . ?
N6 C18 C19A C20A 174.2(19) . . . . ?
O2 C18 C19A S2A 176.9(11) . . . . ?
N6 C18 C19A S2A -2(2) . . . . ?
C18 C19A C20A C21A 179(2) . . . . ?
S2A C19A C20A C21A -5(3) . . . . ?
C19A C20A C21A C22A 10(3) . . . . ?
C20A C21A C22A S2A -10(2) . . . . ?
C18 C19A S2A C22A 175.9(19) . . . . ?
C20A C19A S2A C22A -1.1(18) . . . . ?
C21A C22A S2A C19A 6.9(19) . . . . ?
